data_1577106
loop_
_publ_author_name
'Passargus, Max'
'Nieuwland, Celine'
'Arrowsmith, Merle'
'Bickelhaupt, F. Matthias'
'Braunschweig, Holger'

_publ_section_title
;
 Cooperative reactivity of halomethanes and -silanes at an A-frame
 complex: transannular addition <i>versus</i> bridging tetrylenes.
;
_journal_issue 21
_journal_name_full 'Chemical science'
_journal_page_first 10547
_journal_page_last 10558
_journal_paper_doi 10.1039/d6sc00337k
_journal_volume 17
_journal_year 2026
_chemical_formula_moiety 'C13 H34 I P4 Pt2 Si, C6 H6, [half a pentane squeezed]'
_chemical_formula_sum 'C21.5 H46 I P4 Pt2 Si'
_chemical_formula_weight 973.66
_chemical_properties_physical 'Air-sensitive,Moisture-sensitive,Heat-sensitive,Oxygen-sensitive,decompose in vacuum'
_space_group_crystal_system monoclinic
_space_group_IT_number 15
_space_group_name_Hall '-C 2yc'
_space_group_name_H-M_alt 'C 1 2/c 1'
_atom_sites_solution_hydrogens geom
_audit_creation_date 2025-10-30
_audit_creation_method 'CIF-fill 1.6i (K.Radacki, 2005-25)'
_audit_update_record
;
2025-11-26 deposited with the CCDC.	2026-04-06 downloaded from the CCDC.
;
_cell_angle_alpha 90
_cell_angle_beta 94.934(3)
_cell_angle_gamma 90
_cell_formula_units_Z 8
_cell_length_a 32.531(2)
_cell_length_b 16.2293(15)
_cell_length_c 12.3818(11)
_cell_measurement_reflns_used 9835
_cell_measurement_temperature 100(2)
_cell_measurement_theta_max 26.37
_cell_measurement_theta_min 2.26
_cell_volume 6512.8(9)
_computing_cell_refinement 'Saint+ ver. 8.40B (Bruker AXS)'
_computing_data_collection 'BIS 6.2.14 / APEX4 ver. 2021.10 (Bruker AXS)'
_computing_data_reduction 'Saint+ ver. 8.40B (Bruker AXS)'
_computing_molecular_graphics 'ShelXLe (Huebschle et all, 2011)'
_computing_publication_material 'SHELXL-2019/2 (Sheldrick, 2019)'
_computing_structure_refinement 'SHELXL-2019/2 (Sheldrick, 2019)'
_computing_structure_solution 'SHELXT 2018/2 (Sheldrick, 2018)''
_diffrn_ambient_environment N~2~
_diffrn_ambient_temperature 100(2)
_diffrn_detector CPA
_diffrn_detector_area_resol_mean 7.5
_diffrn_detector_type 'Photon II'
_diffrn_measured_fraction_theta_full 0.998
_diffrn_measured_fraction_theta_max 0.998
_diffrn_measurement_device 'four-circle diffractometer'
_diffrn_measurement_device_type 'Bruker D8-Quest'
_diffrn_measurement_method '\f and \w scans'
_diffrn_orient_matrix_type
;
 Sparks R.A., Computational Crystallography p1-18 (Clarendon Press, 1982)
;
_diffrn_orient_matrix_UB_11 0.0004804
_diffrn_orient_matrix_UB_12 -0.0605946
_diffrn_orient_matrix_UB_13 0.0147050
_diffrn_orient_matrix_UB_21 0.0001087
_diffrn_orient_matrix_UB_22 -0.0111339
_diffrn_orient_matrix_UB_23 -0.0794094
_diffrn_orient_matrix_UB_31 0.0308506
_diffrn_orient_matrix_UB_32 0.0009829
_diffrn_orient_matrix_UB_33 0.0070238
_diffrn_radiation_monochromator 'multi-layer mirror'
_diffrn_radiation_probe x-ray
_diffrn_radiation_type MoK\a
_diffrn_radiation_wavelength 0.71073
_diffrn_radiation_xray_symbol K-L~2,3~
_diffrn_reflns_av_R_equivalents 0.0688
_diffrn_reflns_av_unetI/netI 0.0423
_diffrn_reflns_Laue_measured_fraction_full 0.998
_diffrn_reflns_Laue_measured_fraction_max 0.998
_diffrn_reflns_limit_h_max 40
_diffrn_reflns_limit_h_min -40
_diffrn_reflns_limit_k_max 20
_diffrn_reflns_limit_k_min -20
_diffrn_reflns_limit_l_max 15
_diffrn_reflns_limit_l_min -15
_diffrn_reflns_number 45602
_diffrn_reflns_point_group_measured_fraction_full 0.998
_diffrn_reflns_point_group_measured_fraction_max 0.998
_diffrn_reflns_theta_full 25.242
_diffrn_reflns_theta_max 26.381
_diffrn_reflns_theta_min 2.125
_diffrn_source 'micro-focus sealed X-ray tube'
_diffrn_source_type 'Incoatec ImS 2.0'
_diffrn_standards_number 0
_exptl_absorpt_coefficient_mu 9.768
_exptl_absorpt_correction_T_max 0.2665
_exptl_absorpt_correction_T_min .1712
_exptl_absorpt_correction_type multi-scan
_exptl_absorpt_process_details 'SADABS 2016/2 (Bruker AXS)'
_exptl_crystal_colour yellow
_exptl_crystal_density_diffrn 1.986
_exptl_crystal_description needle
_exptl_crystal_F_000 3496
_exptl_crystal_preparation
;
 For data collection the crystal was immersed in a film of perfluoropolyether 
 oil, mounted on a polyimide loop and transferred to stream of cold nitrogen 
 (Oxford Cryostream 800).
;
_exptl_crystal_recrystallization_method 'Re-crystallisation from solvent: benzene/pentane'
_exptl_crystal_size_max 0.301
_exptl_crystal_size_mid 0.096
_exptl_crystal_size_min 0.078
_refine_diff_density_max 1.574
_refine_diff_density_min -1.159
_refine_diff_density_rms 0.178
_refine_ls_extinction_method none
_refine_ls_goodness_of_fit_ref 1.026
_refine_ls_hydrogen_treatment constr
_refine_ls_matrix_type full
_refine_ls_number_parameters 285
_refine_ls_number_reflns 6666
_refine_ls_number_restraints 144
_refine_ls_restrained_S_all 1.018
_refine_ls_R_factor_all 0.0513
_refine_ls_R_factor_gt 0.0362
_refine_ls_shift/su_max 0.002
_refine_ls_shift/su_mean 0.000
_refine_ls_structure_factor_coef Fsqd
_refine_ls_weighting_details 'w=1/[\s^2^(Fo^2^)+(0.0244P)^2^+77.9295P] where P=(Fo^2^+2Fc^2^)/3'
_refine_ls_weighting_scheme calc
_refine_ls_wR_factor_gt 0.0734
_refine_ls_wR_factor_ref 0.0790
_reflns_Friedel_coverage 0.000
_reflns_number_gt 5287
_reflns_number_total 6666
_reflns_threshold_expression 'I > 2\s(I)'
_cod_data_source_file d6sc00337k2.cif
_cod_data_source_block 3runs_a_sq
_cod_depositor_comments 'Adding full bibliography for 1577098--1577108.cif.'
_cod_original_cell_volume 6512.8(10)
_cod_original_sg_symbol_H-M 'C 2/c'
_cod_database_code 1577106
_shelx_shelxl_version_number 2019/2
_shelx_space_group_comment
;
 The symmetry employed for this shelxl refinement is uniquely defined by the 
 following loop, which should always be used as a source of symmetry 
 information in preference to the above space-group names. They are only 
 intended as comments.
;
_exptl_absorpt_special_details
;
 Incident beam scaling, empirical absorption correction using spherical 
 harmonics, and outlier rejection was employed as implemented in SADABS. 
 Additional spherical absorption correction with mu*r value set to 0.98 was 
 applied.
;
_shelx_estimated_absorpt_t_min 0.157
_shelx_estimated_absorpt_t_max 0.516

loop_
_space_group_symop_operation_xyz
'x, y, z'
'-x, y, -z+1/2'
'x+1/2, y+1/2, z'
'-x+1/2, y+1/2, -z+1/2'
'-x, -y, -z'
'x, -y, z-1/2'
'-x+1/2, -y+1/2, -z'
'x+1/2, -y+1/2, z-1/2'

loop_
_atom_site_label
_atom_site_type_symbol
_atom_site_fract_x
_atom_site_fract_y
_atom_site_fract_z
_atom_site_U_iso_or_equiv
_atom_site_adp_type
_atom_site_occupancy
_atom_site_site_symmetry_order
_atom_site_calc_flag
_atom_site_refinement_flags_posn
_atom_site_refinement_flags_adp
_atom_site_refinement_flags_occupancy
_atom_site_disorder_assembly
_atom_site_disorder_group
Pt1_1 Pt 0.36768(2) 0.23364(2) 0.62399(2) 0.01922(8) Uani 1 1 d . . . . .
Pt2_1 Pt 0.37246(2) 0.40167(2) 0.62961(2) 0.01766(8) Uani 1 1 d . . . . .
I1_1 I 0.37257(2) 0.57051(3) 0.62881(4) 0.02698(12) Uani 1 1 d . . . . .
P1_1 P 0.36296(6) 0.25433(12) 0.44223(15) 0.0243(4) Uani 1 1 d . . . . .
P2_1 P 0.42340(5) 0.38423(12) 0.51929(15) 0.0220(4) Uani 1 1 d . . . . .
P3_1 P 0.37649(6) 0.24666(12) 0.80717(15) 0.0230(4) Uani 1 1 d . . . . .
P4_1 P 0.32071(6) 0.38397(12) 0.73856(16) 0.0239(4) Uani 1 1 d . . . . .
Si1_1 Si 0.34796(7) 0.09405(14) 0.63006(19) 0.0314(5) Uani 1 1 d . . . . .
C1_1 C 0.3612(3) 0.1765(5) 0.3357(7) 0.040(2) Uani 1 1 d . . . . .
H1A_1 H 0.365283 0.202892 0.266256 0.060 Uiso 1 1 calc R U . . .
H1B_1 H 0.334354 0.148818 0.330873 0.060 Uiso 1 1 calc R U . . .
H1C_1 H 0.383127 0.135865 0.352781 0.060 Uiso 1 1 calc R U . . .
C2_1 C 0.3190(2) 0.3185(5) 0.3959(6) 0.0312(19) Uani 1 1 d . . . . .
H2A_1 H 0.321274 0.334984 0.320529 0.047 Uiso 1 1 calc R U . . .
H2B_1 H 0.318579 0.367758 0.441617 0.047 Uiso 1 1 calc R U . . .
H2C_1 H 0.293397 0.287309 0.400691 0.047 Uiso 1 1 calc R U . . .
C3_1 C 0.4084(2) 0.3125(5) 0.4084(6) 0.0268(17) Uani 1 1 d . . . . .
H3A_1 H 0.401942 0.343499 0.340188 0.032 Uiso 1 1 calc R U . . .
H3B_1 H 0.431419 0.274272 0.397991 0.032 Uiso 1 1 calc R U . . .
C4_1 C 0.4702(2) 0.3393(6) 0.5822(7) 0.037(2) Uani 1 1 d . . . . .
H4A_1 H 0.489623 0.330034 0.527148 0.055 Uiso 1 1 calc R U . . .
H4B_1 H 0.463802 0.286705 0.615716 0.055 Uiso 1 1 calc R U . . .
H4C_1 H 0.482586 0.376879 0.637789 0.055 Uiso 1 1 calc R U . . .
C5_1 C 0.4425(3) 0.4722(5) 0.4469(7) 0.036(2) Uani 1 1 d . . . . .
H5A_1 H 0.463401 0.453558 0.399903 0.053 Uiso 1 1 calc R U . . .
H5B_1 H 0.454775 0.512415 0.499165 0.053 Uiso 1 1 calc R U . . .
H5C_1 H 0.419564 0.497909 0.402613 0.053 Uiso 1 1 calc R U . . .
C6_1 C 0.3789(3) 0.1640(6) 0.9078(7) 0.038(2) Uani 1 1 d . . . . .
H6A_1 H 0.355733 0.126163 0.891636 0.057 Uiso 1 1 calc R U . . .
H6B_1 H 0.377415 0.187630 0.980160 0.057 Uiso 1 1 calc R U . . .
H6C_1 H 0.404948 0.133866 0.905480 0.057 Uiso 1 1 calc R U . . .
C7_1 C 0.4229(2) 0.3042(5) 0.8538(6) 0.0293(18) Uani 1 1 d . . . . .
H7A_1 H 0.447262 0.275204 0.831852 0.044 Uiso 1 1 calc R U . . .
H7B_1 H 0.424733 0.308799 0.933009 0.044 Uiso 1 1 calc R U . . .
H7C_1 H 0.421601 0.359382 0.821657 0.044 Uiso 1 1 calc R U . . .
C8_1 C 0.3343(2) 0.3099(5) 0.8480(6) 0.0233(16) Uani 1 1 d . . . . .
H8A_1 H 0.342880 0.339456 0.916165 0.028 Uiso 1 1 calc R U . . .
H8B_1 H 0.310179 0.274942 0.860192 0.028 Uiso 1 1 calc R U . . .
C9_1 C 0.2739(2) 0.3403(6) 0.6690(7) 0.037(2) Uani 1 1 d . . . . .
H9A_1 H 0.262126 0.379545 0.614655 0.056 Uiso 1 1 calc R U . . .
H9B_1 H 0.253825 0.329263 0.721818 0.056 Uiso 1 1 calc R U . . .
H9C_1 H 0.280679 0.288826 0.633256 0.056 Uiso 1 1 calc R U . . .
C10_1 C 0.3014(3) 0.4700(5) 0.8117(7) 0.040(2) Uani 1 1 d . . . . .
H10A_1 H 0.291233 0.512716 0.760194 0.060 Uiso 1 1 calc R U . . .
H10B_1 H 0.323621 0.492517 0.861412 0.060 Uiso 1 1 calc R U . . .
H10C_1 H 0.278764 0.451323 0.853108 0.060 Uiso 1 1 calc R U . . .
C11_1 C 0.3862(3) 0.0192(6) 0.6939(9) 0.053(3) Uani 1 1 d . . . . .
H11A_1 H 0.375129 -0.036841 0.685703 0.079 Uiso 1 1 calc R U . . .
H11B_1 H 0.391724 0.032022 0.771130 0.079 Uiso 1 1 calc R U . . .
H11C_1 H 0.411959 0.022954 0.658406 0.079 Uiso 1 1 calc R U . . .
C12_1 C 0.3297(3) 0.0385(6) 0.5000(8) 0.052(3) Uani 1 1 d . . . . .
H12A_1 H 0.306586 0.068648 0.462732 0.077 Uiso 1 1 calc R U . . .
H12B_1 H 0.320792 -0.017354 0.517081 0.077 Uiso 1 1 calc R U . . .
H12C_1 H 0.352418 0.035332 0.452929 0.077 Uiso 1 1 calc R U . . .
C13_1 C 0.2999(3) 0.0853(6) 0.7063(8) 0.052(3) Uani 1 1 d . . . . .
H13A_1 H 0.275910 0.104611 0.659883 0.078 Uiso 1 1 calc R U . . .
H13B_1 H 0.303258 0.119203 0.771964 0.078 Uiso 1 1 calc R U . . .
H13C_1 H 0.295786 0.027690 0.726288 0.078 Uiso 1 1 calc R U . . .
C1_2 C 0.4797(6) 0.3108(6) 0.2055(18) 0.049(3) Uani 0.5 1 d G U P A -1
H1_2 H 0.465698 0.356601 0.171813 0.058 Uiso 0.5 1 calc R U P A -1
C2_2 C 0.4656(4) 0.2307(8) 0.1837(12) 0.051(3) Uani 0.5 1 d G U P A -1
H2_2 H 0.441558 0.221725 0.135951 0.061 Uiso 0.5 1 calc R U P A -1
C3_2 C 0.4870(5) 0.1638(6) 0.2324(15) 0.053(3) Uani 0.5 1 d G U P A -1
H3_2 H 0.476599 0.109512 0.220999 0.063 Uiso 0.5 1 calc R U P A -1
C4_2 C 0.5239(5) 0.1767(6) 0.2985(14) 0.051(3) Uani 0.5 1 d G U P A -1
H4_2 H 0.540682 0.131570 0.323718 0.061 Uiso 0.5 1 calc R U P A -1
C5_2 C 0.5351(4) 0.2575(8) 0.3258(12) 0.048(3) Uani 0.5 1 d G U P A -1
H5_2 H 0.557337 0.267576 0.379110 0.058 Uiso 0.5 1 calc R U P A -1
C6_2 C 0.5142(6) 0.3225(6) 0.2761(18) 0.048(3) Uani 0.5 1 d G U P A -1
H6_2 H 0.523730 0.376988 0.290940 0.057 Uiso 0.5 1 calc R U P A -1
C1_3 C 0.2746(5) 0.2850(10) 1.0794(17) 0.034(3) Uani 0.5 1 d G U P B -1
H1_3 H 0.294087 0.302796 1.136018 0.041 Uiso 0.5 1 calc R U P B -1
C2_3 C 0.2736(5) 0.2026(10) 1.0486(17) 0.034(3) Uani 0.5 1 d G U P B -1
H2_3 H 0.292166 0.164258 1.084582 0.041 Uiso 0.5 1 calc R U P B -1
C3_3 C 0.2455(6) 0.1767(9) 0.9651(17) 0.033(3) Uani 0.5 1 d G U P B -1
H3_3 H 0.244462 0.120461 0.943562 0.040 Uiso 0.5 1 calc R U P B -1
C4_3 C 0.2189(5) 0.2338(10) 0.9134(17) 0.032(3) Uani 0.5 1 d G U P B -1
H4_3 H 0.199797 0.216205 0.855637 0.039 Uiso 0.5 1 calc R U P B -1
C5_3 C 0.2195(5) 0.3159(10) 0.9440(17) 0.035(3) Uani 0.5 1 d G U P B -1
H5_3 H 0.201072 0.354122 0.907416 0.042 Uiso 0.5 1 calc R U P B -1
C6_3 C 0.2473(6) 0.3419(9) 1.0284(18) 0.036(3) Uani 0.5 1 d G U P B -1
H6_3 H 0.247669 0.397777 1.051218 0.043 Uiso 0.5 1 calc R U P B -1

loop_
_atom_site_aniso_label
_atom_site_aniso_U_11
_atom_site_aniso_U_22
_atom_site_aniso_U_33
_atom_site_aniso_U_23
_atom_site_aniso_U_13
_atom_site_aniso_U_12
Pt1_1 0.02334(14) 0.01758(14) 0.01703(14) -0.00061(12) 0.00348(10) -0.00172(11)
Pt2_1 0.01873(13) 0.01797(14) 0.01668(14) -0.00072(12) 0.00380(10) -0.00218(10)
I1_1 0.0415(3) 0.0190(2) 0.0211(3) -0.0003(2) 0.0066(2) 0.0005(2)
P1_1 0.0324(10) 0.0221(11) 0.0185(10) -0.0026(8) 0.0033(8) -0.0029(8)
P2_1 0.0211(9) 0.0248(11) 0.0208(10) -0.0002(8) 0.0052(7) -0.0016(7)
P3_1 0.0269(9) 0.0258(12) 0.0166(9) 0.0021(8) 0.0044(7) -0.0030(8)
P4_1 0.0240(9) 0.0247(11) 0.0242(10) -0.0008(8) 0.0088(8) -0.0014(8)
Si1_1 0.0431(13) 0.0209(11) 0.0316(12) -0.0014(10) 0.0114(10) -0.0029(10)
C1_1 0.063(6) 0.030(5) 0.026(5) -0.007(4) 0.003(4) -0.004(4)
C2_1 0.034(4) 0.040(5) 0.018(4) 0.004(4) -0.004(3) 0.002(4)
C3_1 0.037(4) 0.027(4) 0.017(4) 0.005(3) 0.008(3) -0.002(3)
C4_1 0.024(4) 0.056(6) 0.029(5) -0.003(4) 0.000(3) 0.013(4)
C5_1 0.042(5) 0.033(5) 0.036(5) -0.007(4) 0.023(4) -0.012(4)
C6_1 0.046(5) 0.042(5) 0.026(5) 0.013(4) 0.006(4) 0.000(4)
C7_1 0.024(4) 0.036(5) 0.028(4) -0.002(4) 0.000(3) -0.008(3)
C8_1 0.024(4) 0.028(4) 0.020(4) 0.000(3) 0.011(3) -0.003(3)
C9_1 0.024(4) 0.053(6) 0.035(5) -0.001(4) 0.007(3) -0.002(4)
C10_1 0.051(5) 0.033(5) 0.040(5) -0.007(4) 0.027(4) 0.003(4)
C11_1 0.076(7) 0.028(5) 0.058(7) 0.014(5) 0.024(5) 0.007(5)
C12_1 0.081(7) 0.030(5) 0.045(6) -0.015(5) 0.014(5) -0.024(5)
C13_1 0.055(6) 0.044(6) 0.059(7) -0.003(5) 0.017(5) -0.029(5)
C1_2 0.047(5) 0.056(5) 0.043(5) 0.000(4) 0.006(4) 0.002(4)
C2_2 0.049(5) 0.057(5) 0.046(5) 0.000(4) 0.003(4) 0.004(4)
C3_2 0.052(5) 0.055(5) 0.050(5) -0.001(4) 0.000(4) 0.003(4)
C4_2 0.053(5) 0.053(5) 0.047(5) -0.002(4) 0.001(4) 0.001(4)
C5_2 0.049(4) 0.051(5) 0.044(5) -0.002(4) 0.006(4) 0.001(4)
C6_2 0.047(4) 0.054(5) 0.042(5) 0.000(4) 0.008(4) 0.003(4)
C1_3 0.031(5) 0.039(6) 0.032(4) 0.008(5) 0.012(4) 0.000(5)
C2_3 0.031(5) 0.038(6) 0.035(4) 0.011(5) 0.015(4) 0.010(4)
C3_3 0.034(5) 0.034(5) 0.034(4) 0.005(5) 0.018(4) 0.003(4)
C4_3 0.031(5) 0.036(6) 0.032(4) 0.006(5) 0.015(4) -0.002(4)
C5_3 0.035(5) 0.038(6) 0.035(4) 0.009(5) 0.017(4) 0.006(5)
C6_3 0.037(5) 0.038(6) 0.035(4) 0.008(5) 0.018(4) 0.001(5)

loop_
_atom_type_symbol
_atom_type_description
_atom_type_scat_dispersion_real
_atom_type_scat_dispersion_imag
_atom_type_scat_source
C C 0.0033 0.0016 'International Tables Vol C Tables 4.2.6.8 and 6.1.1.4'
H H 0.0000 0.0000 'International Tables Vol C Tables 4.2.6.8 and 6.1.1.4'
Si Si 0.0817 0.0704 'International Tables Vol C Tables 4.2.6.8 and 6.1.1.4'
P P 0.1023 0.0942 'International Tables Vol C Tables 4.2.6.8 and 6.1.1.4'
I I -0.4742 1.8119 'International Tables Vol C Tables 4.2.6.8 and 6.1.1.4'
Pt Pt -1.7033 8.3905 'International Tables Vol C Tables 4.2.6.8 and 6.1.1.4'

loop_
_geom_angle_atom_site_label_1
_geom_angle_atom_site_label_2
_geom_angle_atom_site_label_3
_geom_angle
_geom_angle_site_symmetry_1
_geom_angle_site_symmetry_3
_geom_angle_publ_flag
P1_1 Pt1_1 P3_1 165.75(7) . . ?
P1_1 Pt1_1 Si1_1 100.29(8) . . ?
P3_1 Pt1_1 Si1_1 93.95(8) . . ?
P1_1 Pt1_1 Pt2_1 82.90(5) . . ?
P3_1 Pt1_1 Pt2_1 83.09(5) . . ?
Si1_1 Pt1_1 Pt2_1 166.77(6) . . ?
P2_1 Pt2_1 P4_1 165.48(7) . . ?
P2_1 Pt2_1 Pt1_1 84.40(5) . . ?
P4_1 Pt2_1 Pt1_1 81.08(5) . . ?
P2_1 Pt2_1 I1_1 97.01(5) . . ?
P4_1 Pt2_1 I1_1 97.49(5) . . ?
Pt1_1 Pt2_1 I1_1 176.534(15) . . ?
C2_1 P1_1 C1_1 101.2(4) . . ?
C2_1 P1_1 C3_1 105.1(4) . . ?
C1_1 P1_1 C3_1 99.6(4) . . ?
C2_1 P1_1 Pt1_1 112.4(3) . . ?
C1_1 P1_1 Pt1_1 127.6(3) . . ?
C3_1 P1_1 Pt1_1 108.4(2) . . ?
C4_1 P2_1 C5_1 102.6(4) . . ?
C4_1 P2_1 C3_1 103.1(4) . . ?
C5_1 P2_1 C3_1 102.0(4) . . ?
C4_1 P2_1 Pt2_1 115.2(3) . . ?
C5_1 P2_1 Pt2_1 119.9(3) . . ?
C3_1 P2_1 Pt2_1 111.8(3) . . ?
C8_1 P3_1 C7_1 104.3(4) . . ?
C8_1 P3_1 C6_1 102.4(4) . . ?
C7_1 P3_1 C6_1 100.0(4) . . ?
C8_1 P3_1 Pt1_1 107.2(2) . . ?
C7_1 P3_1 Pt1_1 113.2(3) . . ?
C6_1 P3_1 Pt1_1 127.3(3) . . ?
C10_1 P4_1 C9_1 102.9(4) . . ?
C10_1 P4_1 C8_1 102.0(4) . . ?
C9_1 P4_1 C8_1 103.4(4) . . ?
C10_1 P4_1 Pt2_1 120.6(3) . . ?
C9_1 P4_1 Pt2_1 113.6(3) . . ?
C8_1 P4_1 Pt2_1 112.3(2) . . ?
C11_1 Si1_1 C12_1 101.4(5) . . ?
C11_1 Si1_1 C13_1 106.8(5) . . ?
C12_1 Si1_1 C13_1 100.1(4) . . ?
C11_1 Si1_1 Pt1_1 117.8(3) . . ?
C12_1 Si1_1 Pt1_1 119.8(3) . . ?
C13_1 Si1_1 Pt1_1 109.0(3) . . ?
P1_1 C3_1 P2_1 108.9(4) . . ?
P3_1 C8_1 P4_1 107.7(4) . . ?
C6_2 C1_2 C2_2 119.2 . . ?
C1_2 C2_2 C3_2 119.7 . . ?
C2_2 C3_2 C4_2 120.2 . . ?
C5_2 C4_2 C3_2 118.2 . . ?
C6_2 C5_2 C4_2 120.3 . . ?
C5_2 C6_2 C1_2 121.7 . . ?
C2_3 C1_3 C6_3 121.0 . . ?
C3_3 C2_3 C1_3 119.6 . . ?
C2_3 C3_3 C4_3 119.2 . . ?
C5_3 C4_3 C3_3 121.6 . . ?
C4_3 C5_3 C6_3 119.4 . . ?
C5_3 C6_3 C1_3 119.2 . . ?

loop_
_geom_bond_atom_site_label_1
_geom_bond_atom_site_label_2
_geom_bond_distance
_geom_bond_site_symmetry_2
_geom_bond_publ_flag
Pt1_1 P1_1 2.2676(19) . ?
Pt1_1 P3_1 2.2714(19) . ?
Pt1_1 Si1_1 2.357(2) . ?
Pt1_1 Pt2_1 2.7320(5) . ?
Pt2_1 P2_1 2.2542(19) . ?
Pt2_1 P4_1 2.2641(19) . ?
Pt2_1 I1_1 2.7402(6) . ?
P1_1 C2_1 1.822(8) . ?
P1_1 C1_1 1.824(8) . ?
P1_1 C3_1 1.833(8) . ?
P2_1 C4_1 1.803(7) . ?
P2_1 C5_1 1.823(8) . ?
P2_1 C3_1 1.833(8) . ?
P3_1 C8_1 1.821(7) . ?
P3_1 C7_1 1.826(7) . ?
P3_1 C6_1 1.828(8) . ?
P4_1 C10_1 1.806(8) . ?
P4_1 C9_1 1.826(8) . ?
P4_1 C8_1 1.836(8) . ?
Si1_1 C11_1 1.867(10) . ?
Si1_1 C12_1 1.896(9) . ?
Si1_1 C13_1 1.899(9) . ?
C1_2 C6_2 1.3740 . ?
C1_2 C2_2 1.3973 . ?
C2_2 C3_2 1.3980 . ?
C3_2 C4_2 1.4090 . ?
C4_2 C5_2 1.3953 . ?
C5_2 C6_2 1.3725 . ?
C1_3 C2_3 1.3905 . ?
C1_3 C6_3 1.3938 . ?
C2_3 C3_3 1.3855 . ?
C3_3 C4_3 1.3873 . ?
C4_3 C5_3 1.3849 . ?
C5_3 C6_3 1.3868 . ?

loop_
_geom_torsion_atom_site_label_1
_geom_torsion_atom_site_label_2
_geom_torsion_atom_site_label_3
_geom_torsion_atom_site_label_4
_geom_torsion
_geom_torsion_site_symmetry_1
_geom_torsion_site_symmetry_2
_geom_torsion_site_symmetry_3
_geom_torsion_site_symmetry_4
_geom_torsion_publ_flag
C2_1 P1_1 C3_1 P2_1 86.2(4) . . . . ?
C1_1 P1_1 C3_1 P2_1 -169.3(4) . . . . ?
Pt1_1 P1_1 C3_1 P2_1 -34.2(4) . . . . ?
C4_1 P2_1 C3_1 P1_1 108.2(5) . . . . ?
C5_1 P2_1 C3_1 P1_1 -145.7(4) . . . . ?
Pt2_1 P2_1 C3_1 P1_1 -16.2(5) . . . . ?
C7_1 P3_1 C8_1 P4_1 87.8(4) . . . . ?
C6_1 P3_1 C8_1 P4_1 -168.4(4) . . . . ?
Pt1_1 P3_1 C8_1 P4_1 -32.5(4) . . . . ?
C10_1 P4_1 C8_1 P3_1 -151.0(4) . . . . ?
C9_1 P4_1 C8_1 P3_1 102.4(4) . . . . ?
Pt2_1 P4_1 C8_1 P3_1 -20.5(4) . . . . ?
C6_2 C1_2 C2_2 C3_2 -1.1 . . . . ?
C1_2 C2_2 C3_2 C4_2 -3.5 . . . . ?
C2_2 C3_2 C4_2 C5_2 8.9 . . . . ?
C3_2 C4_2 C5_2 C6_2 -9.9 . . . . ?
C4_2 C5_2 C6_2 C1_2 5.5 . . . . ?
C2_2 C1_2 C6_2 C5_2 0.1 . . . . ?
C6_3 C1_3 C2_3 C3_3 0.8 . . . . ?
C1_3 C2_3 C3_3 C4_3 0.3 . . . . ?
C2_3 C3_3 C4_3 C5_3 -0.7 . . . . ?
C3_3 C4_3 C5_3 C6_3 -0.1 . . . . ?
C4_3 C5_3 C6_3 C1_3 1.3 . . . . ?
C2_3 C1_3 C6_3 C5_3 -1.6 . . . . ?
